data_7044309
loop_
_publ_author_name
'Yan, Chao'
'Wang, Kangcai'
'Liu, Tianlin'
'Yang, Hongwei'
'cheng, guangbing'
'Zhang, Qinghua'

_publ_section_title
;
 Exploiting the Energetic Potential of 1,2,4-Oxadiazole Derivatives:
 Combining the Benefits of 1,2,4-Oxadiazole Framework with Various
 Energetic Functionalities
;
_journal_name_full 'Dalton Trans.'
_journal_paper_doi 10.1039/C7DT03320F
_journal_year 2017
_chemical_formula_moiety 'C3 H2 N6 O2'
_chemical_formula_sum 'C3 H2 N6 O2'
_chemical_formula_weight 154.11
_space_group_crystal_system orthorhombic
_space_group_IT_number 61
_space_group_name_Hall '-P 2ac 2ab'
_space_group_name_H-M_alt 'P b c a'
_symmetry_space_group_name_Hall '-P 2ac 2ab'
_symmetry_space_group_name_H-M 'P b c a'
_atom_sites_solution_hydrogens difmap
_atom_sites_solution_primary dual
_audit_creation_date 2017-05-09
_audit_creation_method
;
Olex2 1.2-beta
(compiled 2017.03.28 svn.r3405 for OlexSys, GUI svn.r5335)
;
_audit_update_record
;
2017-06-26 deposited with the CCDC.
2017-09-21 downloaded from the CCDC.
;
_cell_angle_alpha 90
_cell_angle_beta 90
_cell_angle_gamma 90
_cell_formula_units_Z 8
_cell_length_a 9.0167(19)
_cell_length_b 10.224(2)
_cell_length_c 13.146(3)
_cell_measurement_reflns_used 3104
_cell_measurement_temperature 173
_cell_measurement_theta_max 27.13
_cell_measurement_theta_min 2.74
_cell_volume 1211.9(4)
_computing_cell_refinement 'SAINT v7.68A (Bruker, 2009)'
_computing_data_reduction 'SAINT v7.68A (Bruker, 2009)'
_computing_molecular_graphics 'Olex2 (Dolomanov et al., 2009)'
_computing_publication_material 'Olex2 (Dolomanov et al., 2009)'
_computing_structure_refinement 'ShelXL (Sheldrick, 2015)'
_computing_structure_solution 'ShelXT (Sheldrick, 2015)'
_diffrn_ambient_temperature 173
_diffrn_measured_fraction_theta_full 0.998
_diffrn_measured_fraction_theta_max 0.994
_diffrn_measurement_device_type 'Bruker APEX-II CCD'
_diffrn_measurement_method '\f and \w scans'
_diffrn_radiation_monochromator graphite
_diffrn_radiation_type MoK\a
_diffrn_radiation_wavelength 0.71073
_diffrn_reflns_av_R_equivalents 0.0315
_diffrn_reflns_av_unetI/netI 0.0240
_diffrn_reflns_Laue_measured_fraction_full 0.998
_diffrn_reflns_Laue_measured_fraction_max 0.994
_diffrn_reflns_limit_h_max 11
_diffrn_reflns_limit_h_min -11
_diffrn_reflns_limit_k_max 13
_diffrn_reflns_limit_k_min -10
_diffrn_reflns_limit_l_max 17
_diffrn_reflns_limit_l_min -17
_diffrn_reflns_number 8094
_diffrn_reflns_point_group_measured_fraction_full 0.998
_diffrn_reflns_point_group_measured_fraction_max 0.994
_diffrn_reflns_theta_full 25.242
_diffrn_reflns_theta_max 27.483
_diffrn_reflns_theta_min 3.099
_diffrn_standards_number 0
_exptl_absorpt_coefficient_mu 0.144
_exptl_absorpt_correction_T_max 0.7456
_exptl_absorpt_correction_T_min 0.6713
_exptl_absorpt_correction_type multi-scan
_exptl_absorpt_process_details
'SADABS-2008/1 (Bruker,2008) was used for absorption correction. wR2(int) was 0.1037 before and 0.0492 after correction. The Ratio of minimum to maximum transmission is 0.9003. The \l/2 correction factor is 0.0015.'
_exptl_crystal_colour 'clear whiteish colourless'
_exptl_crystal_colour_lustre clear
_exptl_crystal_colour_modifier whiteish
_exptl_crystal_colour_primary colourless
_exptl_crystal_density_diffrn 1.689
_exptl_crystal_description block
_exptl_crystal_F_000 624
_exptl_crystal_size_max 0.24
_exptl_crystal_size_mid 0.22
_exptl_crystal_size_min 0.2
_refine_diff_density_max 0.220
_refine_diff_density_min -0.372
_refine_diff_density_rms 0.090
_refine_ls_extinction_method none
_refine_ls_goodness_of_fit_ref 1.120
_refine_ls_hydrogen_treatment refall
_refine_ls_matrix_type full
_refine_ls_number_parameters 108
_refine_ls_number_reflns 1385
_refine_ls_number_restraints 0
_refine_ls_restrained_S_all 1.120
_refine_ls_R_factor_all 0.0422
_refine_ls_R_factor_gt 0.0368
_refine_ls_shift/su_max 0.000
_refine_ls_shift/su_mean 0.000
_refine_ls_structure_factor_coef Fsqd
_refine_ls_weighting_details 'w=1/[\s^2^(Fo^2^)+(0.0509P)^2^+0.1664P] where P=(Fo^2^+2Fc^2^)/3'
_refine_ls_weighting_scheme calc
_refine_ls_wR_factor_gt 0.0900
_refine_ls_wR_factor_ref 0.0933
_reflns_Friedel_coverage 0.000
_reflns_number_gt 1184
_reflns_number_total 1385
_reflns_threshold_expression 'I > 2\s(I)'
_cod_data_source_file c7dt03320f2.cif
_cod_data_source_block mo_2017343-yc-16_0m
_cod_database_code 7044309
_shelx_shelxl_version_number 2014/7
_shelx_space_group_comment
;
The symmetry employed for this shelxl refinement is uniquely defined
by the following loop, which should always be used as a source of
symmetry information in preference to the above space-group names.
They are only intended as comments.
;
_olex2_refinement_description
;
;
_olex2_submission_special_instructions 'No special instructions were received'

loop_
_space_group_symop_operation_xyz
'x, y, z'
'-x+1/2, -y, z+1/2'
'-x, y+1/2, -z+1/2'
'x+1/2, -y+1/2, -z'
'-x, -y, -z'
'x-1/2, y, -z-1/2'
'x, -y-1/2, z-1/2'
'-x-1/2, y-1/2, z'

loop_
_atom_site_label
_atom_site_type_symbol
_atom_site_fract_x
_atom_site_fract_y
_atom_site_fract_z
_atom_site_U_iso_or_equiv
_atom_site_adp_type
_atom_site_occupancy
_atom_site_site_symmetry_order
_atom_site_calc_flag
O2 O 0.58428(9) 0.65320(8) 0.53351(7) 0.0293(2) Uani 1 1 d
O1 O 0.47190(11) 0.36213(9) 0.76004(7) 0.0376(3) Uani 1 1 d
N6 N 0.68952(11) 0.56324(9) 0.51142(7) 0.0236(2) Uani 1 1 d
N3 N 0.81328(12) 0.38552(10) 0.50408(7) 0.0272(3) Uani 1 1 d
N1 N 0.64225(13) 0.26236(9) 0.66742(8) 0.0343(3) Uani 1 1 d
N2 N 0.52567(13) 0.45649(10) 0.69159(8) 0.0323(3) Uani 1 1 d
N4 N 0.85908(13) 0.46670(10) 0.42912(8) 0.0338(3) Uani 1 1 d
N5 N 0.78309(12) 0.57588(10) 0.43237(8) 0.0321(3) Uani 1 1 d
C3 C 0.70788(13) 0.44717(10) 0.55537(8) 0.0225(3) Uani 1 1 d
C2 C 0.62438(13) 0.39142(10) 0.64003(8) 0.0236(3) Uani 1 1 d
C1 C 0.54665(17) 0.25248(13) 0.73989(11) 0.0382(3) Uani 1 1 d
H2 H 0.631(2) 0.745(2) 0.5213(15) 0.078(6) Uiso 1 1 d
H1 H 0.5234(18) 0.1810(18) 0.7817(14) 0.054(5) Uiso 1 1 d

loop_
_atom_site_aniso_label
_atom_site_aniso_U_11
_atom_site_aniso_U_22
_atom_site_aniso_U_33
_atom_site_aniso_U_23
_atom_site_aniso_U_13
_atom_site_aniso_U_12
O2 0.0275(5) 0.0181(4) 0.0424(5) 0.0009(3) 0.0005(4) 0.0020(3)
O1 0.0443(6) 0.0352(5) 0.0335(5) 0.0019(4) 0.0132(4) -0.0065(4)
N6 0.0254(5) 0.0170(5) 0.0283(5) 0.0015(3) -0.0006(4) -0.0021(4)
N3 0.0304(6) 0.0207(5) 0.0307(5) 0.0026(4) 0.0042(4) -0.0013(4)
N1 0.0435(7) 0.0214(5) 0.0379(6) 0.0064(4) 0.0075(5) -0.0017(5)
N2 0.0399(6) 0.0264(5) 0.0306(5) 0.0005(4) 0.0077(4) -0.0024(4)
N4 0.0382(6) 0.0263(5) 0.0369(6) 0.0067(4) 0.0095(5) 0.0006(5)
N5 0.0354(6) 0.0266(5) 0.0344(6) 0.0072(4) 0.0060(4) -0.0010(4)
C3 0.0252(6) 0.0165(5) 0.0258(5) -0.0003(4) -0.0019(4) -0.0028(4)
C2 0.0264(6) 0.0187(5) 0.0258(5) -0.0009(4) -0.0014(4) -0.0035(4)
C1 0.0492(9) 0.0278(7) 0.0378(7) 0.0060(5) 0.0087(6) -0.0082(6)

loop_
_atom_type_symbol
_atom_type_description
_atom_type_scat_dispersion_real
_atom_type_scat_dispersion_imag
_atom_type_scat_source
C C 0.0033 0.0016 'International Tables Vol C Tables 4.2.6.8 and 6.1.1.4'
H H 0.0000 0.0000 'International Tables Vol C Tables 4.2.6.8 and 6.1.1.4'
N N 0.0061 0.0033 'International Tables Vol C Tables 4.2.6.8 and 6.1.1.4'
O O 0.0106 0.0060 'International Tables Vol C Tables 4.2.6.8 and 6.1.1.4'

loop_
_geom_angle_atom_site_label_1
_geom_angle_atom_site_label_2
_geom_angle_atom_site_label_3
_geom_angle
N6 O2 H2 107.0(11)
C1 O1 N2 105.98(10)
N5 N6 O2 122.72(9)
C3 N6 O2 126.91(10)
C3 N6 N5 110.07(10)
C3 N3 N4 107.32(10)
C1 N1 C2 100.96(11)
C2 N2 O1 102.62(10)
N5 N4 N3 109.83(10)
N4 N5 N6 105.75(9)
N6 C3 C2 127.98(10)
N3 C3 N6 107.02(10)
N3 C3 C2 124.91(10)
N1 C2 C3 120.87(10)
N2 C2 N1 115.70(10)
N2 C2 C3 123.38(10)
O1 C1 H1 115.2(11)
N1 C1 O1 114.74(11)
N1 C1 H1 130.0(11)

loop_
_geom_bond_atom_site_label_1
_geom_bond_atom_site_label_2
_geom_bond_distance
O2 N6 1.3531(13)
O2 H2 1.04(2)
O1 N2 1.4055(14)
O1 C1 1.3347(17)
N6 N5 1.3448(14)
N6 C3 1.3303(14)
N3 N4 1.3530(14)
N3 C3 1.3248(15)
N1 C2 1.3773(14)
N1 C1 1.2888(18)
N2 C2 1.3016(16)
N4 N5 1.3104(15)
C3 C2 1.4596(15)
C1 H1 0.938(19)
